data_4062550
loop_
_publ_author_name
'Scholz, Joachim'
'Kahlert, Steffen'
'G\"orls, Helmar'

_publ_section_title
;
 Synthesis and Structure of the First Homoleptic 1-Aza-1,3-diene Titanium
 Complex: A Tightrope Walk between Ligand Coordination and Ligand Coupling
;
_journal_coden_ASTM ORGND7
_journal_issue 7
_journal_name_full Organometallics
_journal_page_first 1594
_journal_page_last 1603
_journal_paper_doi 10.1021/om0341956
_journal_volume 23
_journal_year 2004
_chemical_formula_sum 'C48 H63 N3 Zr'
_chemical_formula_weight 773.23
_space_group_IT_number 2
_symmetry_cell_setting triclinic
_symmetry_space_group_name_Hall '-P 1'
_symmetry_space_group_name_H-M 'P -1'
_cell_angle_alpha 107.14(1)
_cell_angle_beta 92.21(1)
_cell_angle_gamma 98.62(1)
_cell_formula_units_Z 2
_cell_length_a 9.098(3)
_cell_length_b 12.335(2)
_cell_length_c 19.761(4)
_cell_measurement_temperature 183(2)
_cell_volume 2087.2(9)
_diffrn_ambient_temperature 183(2)
_exptl_crystal_density_diffrn 1.230
_cod_database_code 4062550

loop_
_symmetry_equiv_pos_as_xyz
'x, y, z'
'-x, -y, -z'

loop_
_atom_site_label
_atom_site_type_symbol
_atom_site_fract_x
_atom_site_fract_y
_atom_site_fract_z
_atom_site_U_iso_or_equiv
_atom_site_adp_type
_atom_site_occupancy
_atom_site_symmetry_multiplicity
_atom_site_calc_flag
_atom_site_refinement_flags
_atom_site_disorder_assembly
_atom_site_disorder_group
Zr Zr 0.94187(6) 0.72717(4) 0.72931(3) 0.02088(15) Uani 1 1 d . . .
N1 N 0.9868(5) 0.8796(4) 0.8141(2) 0.0300(10) Uani 1 1 d . . .
N2 N 0.7788(5) 0.7622(3) 0.6627(2) 0.0236(9) Uani 1 1 d . . .
N3 N 0.8946(4) 0.5779(3) 0.7577(2) 0.0218(9) Uani 1 1 d . . .
C1 C 1.1306(6) 0.8575(4) 0.8247(3) 0.0306(12) Uani 1 1 d . . .
H1A H 1.1375 0.8259 0.8657 0.037 Uiso 1 1 calc R . .
C2 C 1.2154(6) 0.8055(4) 0.7721(3) 0.0324(12) Uani 1 1 d . . .
C3 C 1.1724(6) 0.7700(4) 0.6966(3) 0.0289(11) Uani 1 1 d . . .
H3A H 1.2136 0.7008 0.6693 0.035 Uiso 1 1 calc R . .
C4 C 0.9348(7) 0.9561(4) 0.8766(3) 0.0339(12) Uani 1 1 d . . .
H4A H 0.9882 0.9469 0.9193 0.041 Uiso 1 1 calc R . .
C5 C 0.9725(7) 1.0829(4) 0.8810(3) 0.0419(15) Uani 1 1 d . . .
H5A H 1.0815 1.1042 0.8800 0.050 Uiso 1 1 calc R . .
H5B H 0.9224 1.0955 0.8393 0.050 Uiso 1 1 calc R . .
C6 C 0.9224(9) 1.1590(5) 0.9489(4) 0.0523(18) Uani 1 1 d . . .
H6A H 0.9791 1.1513 0.9906 0.063 Uiso 1 1 calc R . .
H6B H 0.9448 1.2404 0.9497 0.063 Uiso 1 1 calc R . .
C7 C 0.7609(8) 1.1274(5) 0.9543(4) 0.0534(18) Uani 1 1 d . . .
H7A H 0.7039 1.1437 0.9157 0.064 Uiso 1 1 calc R . .
H7B H 0.7337 1.1752 1.0002 0.064 Uiso 1 1 calc R . .
C8 C 0.7181(8) 1.0007(5) 0.9488(3) 0.0471(16) Uani 1 1 d . . .
H8A H 0.7638 0.9867 0.9911 0.056 Uiso 1 1 calc R . .
H8B H 0.6084 0.9813 0.9482 0.056 Uiso 1 1 calc R . .
C9 C 0.7697(7) 0.9231(5) 0.8819(3) 0.0418(14) Uani 1 1 d . . .
H9A H 0.7484 0.8423 0.8823 0.050 Uiso 1 1 calc R . .
H9B H 0.7131 0.9287 0.8396 0.050 Uiso 1 1 calc R . .
C10 C 1.1554(6) 0.8518(4) 0.6554(3) 0.0257(11) Uani 1 1 d . . .
C11 C 1.1441(6) 0.8140(5) 0.5810(3) 0.0332(12) Uani 1 1 d . . .
H11A H 1.1463 0.7353 0.5572 0.040 Uiso 1 1 calc R . .
C12 C 1.1301(6) 0.8871(5) 0.5414(3) 0.0389(14) Uani 1 1 d . . .
H12A H 1.1242 0.8587 0.4910 0.047 Uiso 1 1 calc R . .
C13 C 1.1243(7) 1.0022(5) 0.5746(3) 0.0447(16) Uani 1 1 d . . .
H13A H 1.1132 1.0528 0.5473 0.054 Uiso 1 1 calc R . .
C14 C 1.1349(7) 1.0419(5) 0.6478(3) 0.0374(13) Uani 1 1 d . . .
H14A H 1.1314 1.1207 0.6708 0.045 Uiso 1 1 calc R . .
C15 C 1.1507(6) 0.9699(4) 0.6886(3) 0.0326(12) Uani 1 1 d . . .
H15A H 1.1584 0.9995 0.7390 0.039 Uiso 1 1 calc R . .
C16 C 1.3499(6) 0.7658(6) 0.7965(3) 0.0429(15) Uani 1 1 d . . .
H16A H 1.4018 0.7302 0.7553 0.064 Uiso 1 1 calc R . .
H16B H 1.3186 0.7093 0.8214 0.064 Uiso 1 1 calc R . .
H16C H 1.4172 0.8318 0.8289 0.064 Uiso 1 1 calc R . .
C17 C 0.7911(5) 0.6593(4) 0.6113(2) 0.0221(10) Uani 1 1 d . . .
H17A H 0.8440 0.6644 0.5687 0.027 Uiso 1 1 calc R . .
C18 C 0.7648(5) 0.5563(4) 0.6227(2) 0.0215(10) Uani 1 1 d . . .
C19 C 0.6692(5) 0.5354(4) 0.6811(2) 0.0202(10) Uani 1 1 d . . .
H19A H 0.6473 0.6120 0.7095 0.024 Uiso 1 1 calc R . .
C20 C 0.7466(5) 0.8542(4) 0.6349(3) 0.0226(10) Uani 1 1 d . . .
H20A H 0.8227 0.8647 0.6012 0.027 Uiso 1 1 calc R . .
C21 C 0.5933(6) 0.8219(5) 0.5938(3) 0.0339(12) Uani 1 1 d . . .
H21A H 0.5161 0.8086 0.6258 0.041 Uiso 1 1 calc R . .
H21B H 0.5891 0.7496 0.5545 0.041 Uiso 1 1 calc R . .
C22 C 0.5612(7) 0.9175(5) 0.5636(3) 0.0395(14) Uani 1 1 d . . .
H22A H 0.6331 0.9256 0.5283 0.047 Uiso 1 1 calc R . .
H22B H 0.4596 0.8959 0.5387 0.047 Uiso 1 1 calc R . .
C23 C 0.5725(8) 1.0319(5) 0.6213(4) 0.0508(17) Uani 1 1 d . . .
H23A H 0.4935 1.0270 0.6538 0.061 Uiso 1 1 calc R . .
H23B H 0.5584 1.0929 0.5997 0.061 Uiso 1 1 calc R . .
C24 C 0.7262(8) 1.0618(5) 0.6629(4) 0.0466(16) Uani 1 1 d . . .
H24A H 0.8041 1.0749 0.6312 0.056 Uiso 1 1 calc R . .
H24B H 0.7312 1.1339 0.7025 0.056 Uiso 1 1 calc R . .
C25 C 0.7564(7) 0.9666(4) 0.6925(3) 0.0340(13) Uani 1 1 d . . .
H25A H 0.8572 0.9878 0.7181 0.041 Uiso 1 1 calc R . .
H25B H 0.6830 0.9577 0.7270 0.041 Uiso 1 1 calc R . .
C26 C 0.5199(5) 0.4610(4) 0.6477(2) 0.0199(10) Uani 1 1 d . . .
C27 C 0.4931(6) 0.3423(4) 0.6316(3) 0.0305(12) Uani 1 1 d . . .
H27A H 0.5706 0.3033 0.6405 0.037 Uiso 1 1 calc R . .
C28 C 0.3521(6) 0.2795(5) 0.6022(3) 0.0349(13) Uani 1 1 d . . .
H28A H 0.3339 0.1982 0.5924 0.042 Uiso 1 1 calc R . .
C29 C 0.2398(6) 0.3349(5) 0.5875(3) 0.0392(14) Uani 1 1 d . . .
H29A H 0.1437 0.2922 0.5684 0.047 Uiso 1 1 calc R . .
C30 C 0.2670(6) 0.4508(5) 0.6004(3) 0.0407(14) Uani 1 1 d . . .
H30A H 0.1906 0.4889 0.5890 0.049 Uiso 1 1 calc R . .
C31 C 0.4076(6) 0.5146(4) 0.6304(3) 0.0304(12) Uani 1 1 d . . .
H31A H 0.4256 0.5956 0.6390 0.036 Uiso 1 1 calc R . .
C32 C 0.8127(7) 0.4541(4) 0.5715(3) 0.0347(13) Uani 1 1 d . . .
H32A H 0.7854 0.3861 0.5874 0.052 Uiso 1 1 calc R . .
H32B H 0.9211 0.4690 0.5695 0.052 Uiso 1 1 calc R . .
H32C H 0.7630 0.4402 0.5241 0.052 Uiso 1 1 calc R . .
C33 C 0.7574(5) 0.4909(4) 0.7318(3) 0.0202(10) Uani 1 1 d . . .
H33A H 0.7869 0.4168 0.7039 0.024 Uiso 1 1 calc R . .
C34 C 0.6681(5) 0.4691(4) 0.7915(2) 0.0204(10) Uani 1 1 d . . .
C35 C 0.6425(6) 0.3633(4) 0.7969(3) 0.0241(10) Uani 1 1 d . . .
H35A H 0.6820 0.3076 0.7614 0.029 Uiso 1 1 calc R . .
C36 C 1.0150(6) 0.5477(4) 0.7971(3) 0.0249(11) Uani 1 1 d . . .
H36A H 1.1074 0.6010 0.7945 0.030 Uiso 1 1 calc R . .
C37 C 0.9970(7) 0.5697(5) 0.8776(3) 0.0357(13) Uani 1 1 d . . .
H37A H 0.9810 0.6498 0.8993 0.043 Uiso 1 1 calc R . .
H37B H 0.9092 0.5170 0.8841 0.043 Uiso 1 1 calc R . .
C38 C 1.1378(8) 0.5496(6) 0.9137(4) 0.0516(17) Uani 1 1 d . . .
H38A H 1.2236 0.6069 0.9104 0.062 Uiso 1 1 calc R . .
H38B H 1.1247 0.5610 0.9647 0.062 Uiso 1 1 calc R . .
C39 C 1.1712(7) 0.4309(6) 0.8806(4) 0.0492(17) Uani 1 1 d . . .
H39A H 1.0896 0.3736 0.8877 0.059 Uiso 1 1 calc R . .
H39B H 1.2647 0.4226 0.9044 0.059 Uiso 1 1 calc R . .
C40 C 1.1876(7) 0.4071(6) 0.8011(4) 0.0494(17) Uani 1 1 d . . .
H40A H 1.2761 0.4585 0.7940 0.059 Uiso 1 1 calc R . .
H40B H 1.2024 0.3265 0.7801 0.059 Uiso 1 1 calc R . .
C41 C 1.0486(6) 0.4271(5) 0.7643(3) 0.0342(13) Uani 1 1 d . . .
H41A H 1.0629 0.4150 0.7133 0.041 Uiso 1 1 calc R . .
H41B H 0.9622 0.3701 0.7675 0.041 Uiso 1 1 calc R . .
C42 C 0.5628(6) 0.3182(4) 0.8492(3) 0.0254(11) Uani 1 1 d . . .
C43 C 0.5772(6) 0.3774(4) 0.9210(3) 0.0299(12) Uani 1 1 d . . .
H43A H 0.6400 0.4504 0.9381 0.036 Uiso 1 1 calc R . .
C44 C 0.5019(7) 0.3319(5) 0.9682(3) 0.0381(13) Uani 1 1 d . . .
H44A H 0.5123 0.3741 1.0173 0.046 Uiso 1 1 calc R . .
C45 C 0.4108(7) 0.2249(6) 0.9445(3) 0.0418(15) Uani 1 1 d . . .
H45A H 0.3586 0.1937 0.9770 0.050 Uiso 1 1 calc R . .
C46 C 0.3974(7) 0.1656(5) 0.8743(4) 0.0450(15) Uani 1 1 d . . .
H46A H 0.3357 0.0921 0.8577 0.054 Uiso 1 1 calc R . .
C47 C 0.4732(6) 0.2111(5) 0.8262(3) 0.0350(13) Uani 1 1 d . . .
H47A H 0.4632 0.1682 0.7772 0.042 Uiso 1 1 calc R . .
C48 C 0.6133(6) 0.5711(4) 0.8408(3) 0.0281(11) Uani 1 1 d . . .
H48A H 0.6455 0.6397 0.8263 0.042 Uiso 1 1 calc R . .
H48B H 0.6547 0.5840 0.8896 0.042 Uiso 1 1 calc R . .
H48C H 0.5041 0.5557 0.8386 0.042 Uiso 1 1 calc R . .

loop_
_atom_site_aniso_label
_atom_site_aniso_U_11
_atom_site_aniso_U_22
_atom_site_aniso_U_33
_atom_site_aniso_U_23
_atom_site_aniso_U_13
_atom_site_aniso_U_12
Zr 0.0206(3) 0.0165(2) 0.0256(3) 0.00644(17) -0.00113(18) 0.00428(16)
N1 0.032(3) 0.027(2) 0.029(2) 0.0066(18) 0.003(2) 0.0053(19)
N2 0.029(2) 0.0176(18) 0.026(2) 0.0098(16) -0.0067(18) 0.0037(17)
N3 0.018(2) 0.0211(19) 0.026(2) 0.0082(16) -0.0063(17) 0.0020(16)
C1 0.035(3) 0.025(2) 0.030(3) 0.008(2) -0.008(2) 0.001(2)
C2 0.027(3) 0.027(3) 0.045(3) 0.015(2) 0.003(3) 0.005(2)
C3 0.023(3) 0.025(2) 0.038(3) 0.006(2) 0.001(2) 0.007(2)
C4 0.038(3) 0.030(3) 0.035(3) 0.010(2) 0.004(3) 0.008(2)
C5 0.052(4) 0.026(3) 0.046(4) 0.006(2) 0.013(3) 0.006(3)
C6 0.078(5) 0.027(3) 0.049(4) 0.007(3) 0.011(4) 0.010(3)
C7 0.065(5) 0.041(3) 0.059(4) 0.010(3) 0.023(4) 0.030(3)
C8 0.051(4) 0.049(4) 0.041(4) 0.010(3) 0.014(3) 0.009(3)
C9 0.038(3) 0.038(3) 0.043(3) 0.006(3) 0.005(3) 0.002(3)
C10 0.019(3) 0.029(2) 0.029(3) 0.010(2) 0.001(2) 0.004(2)
C11 0.031(3) 0.032(3) 0.033(3) 0.004(2) 0.006(2) 0.006(2)
C12 0.032(3) 0.053(4) 0.029(3) 0.015(3) 0.002(2) -0.006(3)
C13 0.035(3) 0.047(3) 0.057(4) 0.036(3) -0.015(3) -0.013(3)
C14 0.037(3) 0.027(3) 0.046(4) 0.012(2) -0.004(3) -0.003(2)
C15 0.030(3) 0.030(3) 0.035(3) 0.009(2) 0.001(2) -0.003(2)
C16 0.027(3) 0.051(4) 0.052(4) 0.018(3) -0.004(3) 0.009(3)
C17 0.024(3) 0.023(2) 0.018(2) 0.0033(18) -0.0021(19) 0.0069(19)
C18 0.021(2) 0.023(2) 0.021(2) 0.0079(19) 0.000(2) 0.0061(19)
C19 0.018(2) 0.014(2) 0.027(2) 0.0049(18) -0.001(2) 0.0012(17)
C20 0.021(3) 0.020(2) 0.032(3) 0.014(2) 0.004(2) 0.0090(19)
C21 0.029(3) 0.037(3) 0.039(3) 0.018(2) -0.004(2) 0.006(2)
C22 0.038(3) 0.047(3) 0.042(3) 0.023(3) -0.003(3) 0.016(3)
C23 0.061(4) 0.049(4) 0.054(4) 0.023(3) -0.002(3) 0.034(3)
C24 0.065(5) 0.029(3) 0.052(4) 0.015(3) -0.001(3) 0.020(3)
C25 0.041(3) 0.023(3) 0.039(3) 0.010(2) -0.003(3) 0.010(2)
C26 0.018(2) 0.022(2) 0.019(2) 0.0057(18) -0.0012(19) 0.0021(18)
C27 0.026(3) 0.021(2) 0.040(3) 0.007(2) -0.009(2) -0.001(2)
C28 0.035(3) 0.031(3) 0.031(3) 0.007(2) -0.007(2) -0.010(2)
C29 0.027(3) 0.045(3) 0.037(3) 0.006(3) -0.003(3) -0.006(3)
C30 0.025(3) 0.049(3) 0.048(4) 0.017(3) -0.011(3) 0.004(3)
C31 0.025(3) 0.028(3) 0.039(3) 0.013(2) -0.004(2) 0.002(2)
C32 0.043(3) 0.026(3) 0.033(3) 0.007(2) 0.008(3) 0.004(2)
C33 0.014(2) 0.016(2) 0.030(3) 0.0057(19) -0.0010(19) 0.0026(17)
C34 0.018(2) 0.022(2) 0.022(2) 0.0056(18) 0.0006(19) 0.0065(18)
C35 0.026(3) 0.019(2) 0.025(3) 0.0045(19) 0.002(2) 0.005(2)
C36 0.020(3) 0.023(2) 0.031(3) 0.010(2) -0.003(2) 0.0011(19)
C37 0.037(3) 0.038(3) 0.031(3) 0.008(2) -0.011(3) 0.012(3)
C38 0.050(4) 0.061(4) 0.048(4) 0.024(3) -0.020(3) 0.012(3)
C39 0.041(4) 0.055(4) 0.059(4) 0.025(3) -0.016(3) 0.018(3)
C40 0.033(3) 0.046(4) 0.074(5) 0.019(3) -0.004(3) 0.023(3)
C41 0.032(3) 0.035(3) 0.040(3) 0.011(2) 0.002(3) 0.019(2)
C42 0.023(3) 0.029(2) 0.029(3) 0.014(2) 0.001(2) 0.007(2)
C43 0.030(3) 0.031(3) 0.031(3) 0.011(2) 0.002(2) 0.007(2)
C44 0.045(4) 0.047(3) 0.030(3) 0.019(3) 0.003(3) 0.018(3)
C45 0.035(3) 0.058(4) 0.045(4) 0.034(3) 0.013(3) 0.009(3)
C46 0.040(4) 0.042(3) 0.054(4) 0.024(3) -0.004(3) -0.007(3)
C47 0.036(3) 0.034(3) 0.036(3) 0.017(2) -0.003(3) -0.004(2)
C48 0.030(3) 0.029(3) 0.029(3) 0.011(2) 0.006(2) 0.011(2)

loop_
_geom_bond_atom_site_label_1
_geom_bond_atom_site_label_2
_geom_bond_distance
_geom_bond_site_symmetry_2
_geom_bond_publ_flag
Zr N3 2.069(4) . ?
Zr N1 2.091(4) . ?
Zr N2 2.120(4) . ?
Zr C3 2.252(5) . ?
Zr C1 2.495(5) . ?
Zr C17 2.505(5) . ?
Zr C2 2.545(6) . ?
Zr C18 2.753(5) . ?
N1 C1 1.396(7) . ?
N1 C4 1.461(7) . ?
N2 C17 1.395(6) . ?
N2 C20 1.460(6) . ?
N3 C36 1.473(6) . ?
N3 C33 1.482(6) . ?
C1 C2 1.380(8) . ?
C2 C3 1.446(8) . ?
C2 C16 1.498(8) . ?
C3 C10 1.493(7) . ?
C4 C9 1.512(8) . ?
C4 C5 1.526(7) . ?
C5 C6 1.524(8) . ?
C6 C7 1.479(10) . ?
C7 C8 1.524(9) . ?
C8 C9 1.522(8) . ?
C10 C11 1.399(7) . ?
C10 C15 1.418(7) . ?
C11 C12 1.374(8) . ?
C12 C13 1.388(9) . ?
C13 C14 1.378(8) . ?
C14 C15 1.383(8) . ?
C17 C18 1.343(6) . ?
C18 C32 1.500(7) . ?
C18 C19 1.530(7) . ?
C19 C26 1.524(6) . ?
C19 C33 1.531(6) . ?
C20 C25 1.500(7) . ?
C20 C21 1.523(7) . ?
C21 C22 1.529(7) . ?
C22 C23 1.517(9) . ?
C23 C24 1.531(9) . ?
C24 C25 1.512(7) . ?
C26 C27 1.385(6) . ?
C26 C31 1.380(7) . ?
C27 C28 1.401(7) . ?
C28 C29 1.378(8) . ?
C29 C30 1.359(8) . ?
C30 C31 1.404(7) . ?
C33 C34 1.522(7) . ?
C34 C35 1.328(6) . ?
C34 C48 1.512(6) . ?
C35 C42 1.476(7) . ?
C36 C41 1.519(7) . ?
C36 C37 1.552(7) . ?
C37 C38 1.530(8) . ?
C38 C39 1.499(9) . ?
C39 C40 1.527(10) . ?
C40 C41 1.523(8) . ?
C42 C47 1.382(7) . ?
C42 C43 1.382(7) . ?
C43 C44 1.377(8) . ?
C44 C45 1.387(8) . ?
C45 C46 1.355(9) . ?
C46 C47 1.394(8) . ?
